data_1547505
loop_
_publ_author_name
'Das, Tamal Kanti'
'Mondal, Santigopal'
'Gonnade, Rajesh G.'
'Biju, Akkattu T.'

_publ_section_title
;
 Base-Free and Catalyst-Free Synthesis of Functionalized
 Dihydrobenzoxazoles via Vinylogous Carbonate to Carbamate Rearrangement.
;
_journal_issue 20
_journal_name_full 'Organic letters'
_journal_page_first 5597
_journal_page_last 5600
_journal_paper_doi 10.1021/acs.orglett.7b02733
_journal_volume 19
_journal_year 2017
_chemical_formula_moiety 'C18 H17 N O3'
_chemical_formula_sum 'C18 H17 N O3'
_chemical_formula_weight 295.32
_space_group_crystal_system monoclinic
_space_group_IT_number 14
_space_group_name_Hall '-P 2yn'
_space_group_name_H-M_alt 'P 1 21/n 1'
_symmetry_space_group_name_Hall '-P 2yn'
_symmetry_space_group_name_H-M 'P 1 21/n 1'
_atom_sites_solution_hydrogens geom
_audit_creation_method SHELXL-2014/7
_cell_angle_alpha 90
_cell_angle_beta 94.530(2)
_cell_angle_gamma 90
_cell_formula_units_Z 4
_cell_length_a 9.8851(4)
_cell_length_b 5.5559(2)
_cell_length_c 27.8824(11)
_cell_measurement_reflns_used 9945
_cell_measurement_temperature 100(2)
_cell_measurement_theta_max 30.52
_cell_measurement_theta_min 2.90
_cell_volume 1526.54(10)
_computing_cell_refinement 'SAINT (Bruker, 2016)'
_computing_data_collection 'APEX3 (Bruker, 2016)'
_computing_data_reduction 'SAINT (Bruker, 2016)'
_computing_molecular_graphics 'Bruker SHELXTL'
_computing_publication_material 'Bruker SHELXTL'
_computing_structure_refinement 'SHELXL-2014/7 (Sheldrick, 2014)'
_computing_structure_solution 'SHELXS-97 (Sheldrick 2008)'
_diffrn_ambient_temperature 100(2)
_diffrn_detector 'Photon II CPAD Area Detector'
_diffrn_measured_fraction_theta_full 0.997
_diffrn_measured_fraction_theta_max 0.998
_diffrn_measurement_device '\k-geometry diffractometer'
_diffrn_measurement_device_type 'Bruker D8 VENTURE Kappa Duo PHOTON II CPAD'
_diffrn_measurement_method '\f and \w scans'
_diffrn_radiation_monochromator 'multilayer mirrors'
_diffrn_radiation_type MoK\a
_diffrn_radiation_wavelength 0.71073
_diffrn_reflns_av_R_equivalents 0.0251
_diffrn_reflns_av_unetI/netI 0.0178
_diffrn_reflns_Laue_measured_fraction_full 0.997
_diffrn_reflns_Laue_measured_fraction_max 0.998
_diffrn_reflns_limit_h_max 14
_diffrn_reflns_limit_h_min -14
_diffrn_reflns_limit_k_max 7
_diffrn_reflns_limit_k_min -7
_diffrn_reflns_limit_l_max 39
_diffrn_reflns_limit_l_min -39
_diffrn_reflns_number 29225
_diffrn_reflns_point_group_measured_fraction_full 0.997
_diffrn_reflns_point_group_measured_fraction_max 0.998
_diffrn_reflns_theta_full 25.242
_diffrn_reflns_theta_max 30.520
_diffrn_reflns_theta_min 2.896
_diffrn_source 'micro-focus sealed tube'
_diffrn_source_type 'Incoatech I\mS HB'
_exptl_absorpt_coefficient_mu 0.088
_exptl_absorpt_correction_T_max 0.991
_exptl_absorpt_correction_T_min 0.973
_exptl_absorpt_correction_type multi-scan
_exptl_absorpt_process_details 'SADABS (Bruker, 2016)'
_exptl_crystal_colour colourless
_exptl_crystal_density_diffrn 1.285
_exptl_crystal_description plate
_exptl_crystal_F_000 624
_exptl_crystal_size_max 0.310
_exptl_crystal_size_mid 0.160
_exptl_crystal_size_min 0.100
_refine_diff_density_max 0.440
_refine_diff_density_min -0.243
_refine_diff_density_rms 0.049
_refine_ls_extinction_coef 0.009(2)
_refine_ls_extinction_expression Fc^*^=kFc[1+0.001xFc^2^\l^3^/sin(2\q)]^-1/4^
_refine_ls_extinction_method 'SHELXL-2014/7 (Sheldrick 2014'
_refine_ls_goodness_of_fit_ref 1.135
_refine_ls_hydrogen_treatment constr
_refine_ls_matrix_type full
_refine_ls_number_parameters 201
_refine_ls_number_reflns 4633
_refine_ls_number_restraints 0
_refine_ls_restrained_S_all 1.135
_refine_ls_R_factor_all 0.0538
_refine_ls_R_factor_gt 0.0501
_refine_ls_shift/su_max 0.000
_refine_ls_shift/su_mean 0.000
_refine_ls_structure_factor_coef Fsqd
_refine_ls_weighting_details 'w=1/[\s^2^(Fo^2^)+(0.0359P)^2^+1.0261P] where P=(Fo^2^+2Fc^2^)/3'
_refine_ls_weighting_scheme calc
_refine_ls_wR_factor_gt 0.1148
_refine_ls_wR_factor_ref 0.1168
_reflns_Friedel_coverage 0.000
_reflns_number_gt 4310
_reflns_number_total 4633
_reflns_threshold_expression 'I > 2\s(I)'
_cod_data_source_file ol7b02733_si_002.cif
_cod_data_source_block mo_TKD_TD_86_0m_a
_cod_depositor_comments 'Adding full bibliography for 1547505.cif.'
_cod_database_code 1547505
_shelx_shelxl_version_number 2014/7
_shelx_space_group_comment
;
The symmetry employed for this shelxl refinement is uniquely defined
by the following loop, which should always be used as a source of
symmetry information in preference to the above space-group names.
They are only intended as comments.
;
_shelx_estimated_absorpt_t_min 0.973
_shelx_estimated_absorpt_t_max 0.991

loop_
_space_group_symop_operation_xyz
'x, y, z'
'-x+1/2, y+1/2, -z+1/2'
'-x, -y, -z'
'x-1/2, -y-1/2, z-1/2'

loop_
_atom_site_label
_atom_site_type_symbol
_atom_site_fract_x
_atom_site_fract_y
_atom_site_fract_z
_atom_site_U_iso_or_equiv
_atom_site_adp_type
_atom_site_occupancy
_atom_site_site_symmetry_order
_atom_site_calc_flag
_atom_site_refinement_flags_posn
_atom_site_refinement_flags_adp
C1 C 0.47233(11) 0.5874(2) 0.41912(4) 0.0160(2) Uani 1 1 d . .
H1 H 0.4498 0.4150 0.4250 0.019 Uiso 1 1 calc R U
C2 C 0.30609(11) 0.8659(2) 0.39208(4) 0.0149(2) Uani 1 1 d . .
C3 C 0.33776(11) 0.8974(2) 0.44116(4) 0.0155(2) Uani 1 1 d . .
C4 C 0.28021(11) 1.0748(2) 0.46718(4) 0.0182(2) Uani 1 1 d . .
H4 H 0.3034 1.0952 0.5007 0.022 Uiso 1 1 calc R U
C5 C 0.18530(12) 1.2244(2) 0.44167(4) 0.0198(2) Uani 1 1 d . .
H5 H 0.1434 1.3504 0.4581 0.024 Uiso 1 1 calc R U
C6 C 0.15147(12) 1.1917(2) 0.39274(4) 0.0200(2) Uani 1 1 d . .
H6 H 0.0860 1.2946 0.3766 0.024 Uiso 1 1 calc R U
C7 C 0.21174(11) 1.0105(2) 0.36670(4) 0.0176(2) Uani 1 1 d . .
H7 H 0.1889 0.9882 0.3333 0.021 Uiso 1 1 calc R U
C8 C 0.37881(11) 0.5656(2) 0.33390(4) 0.0160(2) Uani 1 1 d . .
H8 H 0.3153 0.6261 0.3095 0.019 Uiso 1 1 calc R U
C9 C 0.45467(12) 0.3737(2) 0.32319(4) 0.0179(2) Uani 1 1 d . .
H9 H 0.5221 0.3128 0.3462 0.021 Uiso 1 1 calc R U
C10 C 0.43213(12) 0.2611(2) 0.27614(4) 0.0173(2) Uani 1 1 d . .
C11 C 0.49810(15) -0.0635(3) 0.22789(5) 0.0280(3) Uani 1 1 d . .
H11B H 0.5012 0.0466 0.2001 0.034 Uiso 1 1 calc R U
H11A H 0.4097 -0.1483 0.2253 0.034 Uiso 1 1 calc R U
C12 C 0.61321(15) -0.2420(3) 0.22875(6) 0.0333(3) Uani 1 1 d . .
H12B H 0.6993 -0.1555 0.2276 0.050 Uiso 1 1 calc R U
H12C H 0.6001 -0.3489 0.2008 0.050 Uiso 1 1 calc R U
H12A H 0.6151 -0.3375 0.2583 0.050 Uiso 1 1 calc R U
C13 C 0.62302(11) 0.6135(2) 0.41538(4) 0.0149(2) Uani 1 1 d . .
C14 C 0.67694(13) 0.8048(2) 0.39108(5) 0.0223(2) Uani 1 1 d . .
H14 H 0.6184 0.9146 0.3735 0.027 Uiso 1 1 calc R U
C15 C 0.81692(14) 0.8352(3) 0.39252(5) 0.0266(3) Uani 1 1 d . .
H15 H 0.8538 0.9674 0.3763 0.032 Uiso 1 1 calc R U
C16 C 0.90289(13) 0.6726(3) 0.41763(5) 0.0254(3) Uani 1 1 d . .
H16 H 0.9984 0.6945 0.4188 0.031 Uiso 1 1 calc R U
C17 C 0.84924(13) 0.4790(3) 0.44091(5) 0.0238(3) Uani 1 1 d . .
H17 H 0.9080 0.3666 0.4576 0.029 Uiso 1 1 calc R U
C18 C 0.70918(12) 0.4489(2) 0.43983(4) 0.0184(2) Uani 1 1 d . .
H18 H 0.6724 0.3158 0.4558 0.022 Uiso 1 1 calc R U
N1 N 0.38739(10) 0.67789(19) 0.37731(3) 0.0167(2) Uani 1 1 d . .
O1 O 0.43386(9) 0.73435(17) 0.45893(3) 0.01940(19) Uani 1 1 d . .
O2 O 0.35080(10) 0.32544(18) 0.24365(3) 0.0237(2) Uani 1 1 d . .
O3 O 0.51512(10) 0.07008(17) 0.27257(3) 0.0233(2) Uani 1 1 d . .

loop_
_atom_site_aniso_label
_atom_site_aniso_U_11
_atom_site_aniso_U_22
_atom_site_aniso_U_33
_atom_site_aniso_U_23
_atom_site_aniso_U_13
_atom_site_aniso_U_12
C1 0.0162(5) 0.0177(5) 0.0136(5) -0.0004(4) -0.0007(4) 0.0033(4)
C2 0.0136(4) 0.0160(5) 0.0151(5) -0.0006(4) 0.0007(4) 0.0012(4)
C3 0.0129(4) 0.0185(5) 0.0150(5) 0.0016(4) -0.0001(4) 0.0016(4)
C4 0.0155(5) 0.0231(6) 0.0160(5) -0.0019(4) 0.0013(4) 0.0013(4)
C5 0.0164(5) 0.0216(6) 0.0214(5) -0.0028(4) 0.0020(4) 0.0040(4)
C6 0.0165(5) 0.0214(6) 0.0215(5) 0.0007(4) -0.0012(4) 0.0050(4)
C7 0.0155(5) 0.0203(5) 0.0165(5) 0.0004(4) -0.0017(4) 0.0025(4)
C8 0.0161(5) 0.0176(5) 0.0140(5) -0.0001(4) -0.0015(4) -0.0002(4)
C9 0.0196(5) 0.0183(5) 0.0151(5) -0.0016(4) -0.0027(4) 0.0019(4)
C10 0.0184(5) 0.0158(5) 0.0175(5) -0.0019(4) 0.0000(4) -0.0015(4)
C11 0.0330(7) 0.0279(7) 0.0228(6) -0.0120(5) 0.0002(5) 0.0021(5)
C12 0.0318(7) 0.0288(7) 0.0400(8) -0.0154(6) 0.0071(6) 0.0011(6)
C13 0.0158(5) 0.0156(5) 0.0130(5) -0.0013(4) 0.0002(4) 0.0022(4)
C14 0.0222(6) 0.0193(6) 0.0251(6) 0.0056(5) -0.0001(4) 0.0020(5)
C15 0.0239(6) 0.0251(6) 0.0314(7) 0.0056(5) 0.0051(5) -0.0037(5)
C16 0.0172(5) 0.0292(7) 0.0303(6) -0.0014(5) 0.0040(5) 0.0008(5)
C17 0.0176(5) 0.0264(6) 0.0271(6) 0.0034(5) 0.0003(4) 0.0068(5)
C18 0.0179(5) 0.0181(5) 0.0193(5) 0.0031(4) 0.0023(4) 0.0042(4)
N1 0.0170(4) 0.0192(5) 0.0134(4) -0.0013(4) -0.0022(3) 0.0056(4)
O1 0.0191(4) 0.0254(4) 0.0134(4) -0.0006(3) -0.0010(3) 0.0089(3)
O2 0.0268(5) 0.0244(5) 0.0187(4) -0.0028(3) -0.0059(3) 0.0015(4)
O3 0.0267(5) 0.0218(4) 0.0207(4) -0.0080(3) -0.0028(3) 0.0050(4)

loop_
_atom_type_symbol
_atom_type_description
_atom_type_scat_dispersion_real
_atom_type_scat_dispersion_imag
_atom_type_scat_source
C C 0.0033 0.0016 'International Tables Vol C Tables 4.2.6.8 and 6.1.1.4'
H H 0.0000 0.0000 'International Tables Vol C Tables 4.2.6.8 and 6.1.1.4'
N N 0.0061 0.0033 'International Tables Vol C Tables 4.2.6.8 and 6.1.1.4'
O O 0.0106 0.0060 'International Tables Vol C Tables 4.2.6.8 and 6.1.1.4'

loop_
_geom_angle_atom_site_label_1
_geom_angle_atom_site_label_2
_geom_angle_atom_site_label_3
_geom_angle
O1 C1 N1 104.26(9)
O1 C1 C13 108.58(9)
N1 C1 C13 114.68(9)
O1 C1 H1 109.7
N1 C1 H1 109.7
C13 C1 H1 109.7
C7 C2 C3 121.38(11)
C7 C2 N1 131.52(10)
C3 C2 N1 107.09(9)
C4 C3 O1 125.81(10)
C4 C3 C2 122.67(10)
O1 C3 C2 111.51(10)
C3 C4 C5 116.44(11)
C3 C4 H4 121.8
C5 C4 H4 121.8
C6 C5 C4 121.26(11)
C6 C5 H5 119.4
C4 C5 H5 119.4
C5 C6 C7 121.53(11)
C5 C6 H6 119.2
C7 C6 H6 119.2
C2 C7 C6 116.71(11)
C2 C7 H7 121.6
C6 C7 H7 121.6
C9 C8 N1 124.26(10)
C9 C8 H8 117.9
N1 C8 H8 117.9
C8 C9 C10 119.40(10)
C8 C9 H9 120.3
C10 C9 H9 120.3
O2 C10 O3 123.08(11)
O2 C10 C9 126.18(11)
O3 C10 C9 110.73(10)
O3 C11 C12 106.68(11)
O3 C11 H11B 110.4
C12 C11 H11B 110.4
O3 C11 H11A 110.4
C12 C11 H11A 110.4
H11B C11 H11A 108.6
C11 C12 H12B 109.5
C11 C12 H12C 109.5
H12B C12 H12C 109.5
C11 C12 H12A 109.5
H12B C12 H12A 109.5
H12C C12 H12A 109.5
C14 C13 C18 119.89(11)
C14 C13 C1 121.75(10)
C18 C13 C1 118.22(10)
C13 C14 C15 119.86(12)
C13 C14 H14 120.1
C15 C14 H14 120.1
C16 C15 C14 120.15(12)
C16 C15 H15 119.9
C14 C15 H15 119.9
C17 C16 C15 119.97(12)
C17 C16 H16 120.0
C15 C16 H16 120.0
C16 C17 C18 120.03(12)
C16 C17 H17 120.0
C18 C17 H17 120.0
C13 C18 C17 120.06(11)
C13 C18 H18 120.0
C17 C18 H18 120.0
C8 N1 C2 127.45(10)
C8 N1 C1 122.76(10)
C2 N1 C1 109.08(9)
C3 O1 C1 108.04(8)
C10 O3 C11 115.87(10)

loop_
_geom_bond_atom_site_label_1
_geom_bond_atom_site_label_2
_geom_bond_distance
C1 O1 1.4525(14)
C1 N1 1.4705(14)
C1 C13 1.5084(16)
C1 H1 1.0000
C2 C7 1.3830(15)
C2 C3 1.3906(15)
C2 N1 1.3994(14)
C3 C4 1.3736(16)
C3 O1 1.3763(13)
C4 C5 1.4041(16)
C4 H4 0.9500
C5 C6 1.3908(17)
C5 H5 0.9500
C6 C7 1.4013(17)
C6 H6 0.9500
C7 H7 0.9500
C8 C9 1.3506(16)
C8 N1 1.3583(14)
C8 H8 0.9500
C9 C10 1.4545(16)
C9 H9 0.9500
C10 O2 1.2166(14)
C10 O3 1.3498(15)
C11 O3 1.4487(15)
C11 C12 1.508(2)
C11 H11B 0.9900
C11 H11A 0.9900
C12 H12B 0.9800
C12 H12C 0.9800
C12 H12A 0.9800
C13 C14 1.3892(17)
C13 C18 1.3908(15)
C14 C15 1.3914(18)
C14 H14 0.9500
C15 C16 1.3908(19)
C15 H15 0.9500
C16 C17 1.384(2)
C16 H16 0.9500
C17 C18 1.3926(17)
C17 H17 0.9500
C18 H18 0.9500

loop_
_geom_torsion_atom_site_label_1
_geom_torsion_atom_site_label_2
_geom_torsion_atom_site_label_3
_geom_torsion_atom_site_label_4
_geom_torsion
C7 C2 C3 C4 -1.27(18)
N1 C2 C3 C4 177.35(11)
C7 C2 C3 O1 -179.96(10)
N1 C2 C3 O1 -1.35(13)
O1 C3 C4 C5 179.07(11)
C2 C3 C4 C5 0.57(18)
C3 C4 C5 C6 0.46(18)
C4 C5 C6 C7 -0.8(2)
C3 C2 C7 C6 0.86(17)
N1 C2 C7 C6 -177.37(12)
C5 C6 C7 C2 0.15(18)
N1 C8 C9 C10 177.10(11)
C8 C9 C10 O2 1.4(2)
C8 C9 C10 O3 -178.68(11)
O1 C1 C13 C14 -83.51(13)
N1 C1 C13 C14 32.62(16)
O1 C1 C13 C18 92.15(12)
N1 C1 C13 C18 -151.72(11)
C18 C13 C14 C15 -1.96(19)
C1 C13 C14 C15 173.62(12)
C13 C14 C15 C16 0.9(2)
C14 C15 C16 C17 0.5(2)
C15 C16 C17 C18 -1.0(2)
C14 C13 C18 C17 1.52(18)
C1 C13 C18 C17 -174.22(11)
C16 C17 C18 C13 -0.05(19)
C9 C8 N1 C2 -175.14(12)
C9 C8 N1 C1 -5.87(18)
C7 C2 N1 C8 -10.6(2)
C3 C2 N1 C8 170.99(11)
C7 C2 N1 C1 178.95(12)
C3 C2 N1 C1 0.52(13)
O1 C1 N1 C8 -170.59(10)
C13 C1 N1 C8 70.82(14)
O1 C1 N1 C2 0.41(12)
C13 C1 N1 C2 -118.18(11)
C4 C3 O1 C1 -177.02(11)
C2 C3 O1 C1 1.62(13)
N1 C1 O1 C3 -1.20(12)
C13 C1 O1 C3 121.47(10)
O2 C10 O3 C11 -2.58(18)
C9 C10 O3 C11 177.50(11)
C12 C11 O3 C10 171.62(11)
